data_4315356
loop_
_publ_author_name
'Emanuele Amadio'
'Gianni Cavinato'
'Alessandro Dolmella'
'Luigi Toniolo'

_publ_section_title
;
 Catalytic Properties of [Pd(COOMe)nX2-n(PPh3)2] (n= 0, 1, 2; X = Cl, NO2,
 ONO2, OAc and OTs) in the Oxidative Carbonylation of MeOH
;
_journal_name_full 'Inorganic Chemistry'
_journal_page_first 3721
_journal_page_last 3729
_journal_paper_doi 10.1021/ic901569w
_journal_volume 49
_journal_year 2010
_chemical_formula_sum 'C37 H32 Cl2 N2 O6 P2 Pd'
_chemical_formula_weight 839.89
_chemical_name_systematic
;
 cis-bis(nitrato,O)-bis(triphenylphosphine)-palladium(II)
 dichloromethane solvate
;
_space_group_IT_number 14
_symmetry_cell_setting monoclinic
_symmetry_space_group_name_Hall '-P 2yn'
_symmetry_space_group_name_H-M 'P 1 21/n 1'
_atom_sites_solution_hydrogens geom
_atom_sites_solution_primary direct
_atom_sites_solution_secondary difmap
_audit_creation_method SHELXL-97
_cell_angle_alpha 90.00
_cell_angle_beta 95.06(3)
_cell_angle_gamma 90.00
_cell_formula_units_Z 4
_cell_length_a 11.975(2)
_cell_length_b 20.127(3)
_cell_length_c 15.479(3)
_cell_measurement_reflns_used 30
_cell_measurement_temperature 294(2)
_cell_measurement_theta_max 15.9
_cell_measurement_theta_min 12.8
_cell_volume 3716.2(11)
_computing_cell_refinement 'FEBO system'
_computing_data_collection 'FEBO system'
_computing_data_reduction 'FEBO system'
_computing_molecular_graphics 'WinGX 1.70.00 (Farrugia, 1999)'
_computing_publication_material 'SHELXTL NT vers.5.10 (Sheldrick, 1999)'
_computing_structure_refinement 'SHELXL-97 (Sheldrick, 1997)'
_computing_structure_solution 'SIR97 (Altomare et al. 1999)'
_diffrn_ambient_temperature 294(2)
_diffrn_measured_fraction_theta_full 0.993
_diffrn_measured_fraction_theta_max 0.993
_diffrn_measurement_device_type 'Philips PW1100 dffractometer'
_diffrn_measurement_method 'omega-2 theta'
_diffrn_radiation_monochromator graphite
_diffrn_radiation_source 'fine-focus sealed tube'
_diffrn_radiation_type MoK\a
_diffrn_radiation_wavelength 0.71073
_diffrn_reflns_av_R_equivalents 0.0179
_diffrn_reflns_av_sigmaI/netI 0.0341
_diffrn_reflns_limit_h_max 14
_diffrn_reflns_limit_h_min -14
_diffrn_reflns_limit_k_max 23
_diffrn_reflns_limit_k_min -1
_diffrn_reflns_limit_l_max 18
_diffrn_reflns_limit_l_min 0
_diffrn_reflns_number 6740
_diffrn_reflns_theta_full 25.00
_diffrn_reflns_theta_max 25.00
_diffrn_reflns_theta_min 3.31
_diffrn_standards_decay_% negligible
_diffrn_standards_interval_count 150
_diffrn_standards_number 3
_exptl_absorpt_coefficient_mu 0.777
_exptl_absorpt_correction_T_max 0.882
_exptl_absorpt_correction_T_min 0.821
_exptl_absorpt_correction_type psi-scan
_exptl_absorpt_process_details '(North et al., 1968)'
_exptl_crystal_colour colorless
_exptl_crystal_density_diffrn 1.501
_exptl_crystal_density_method 'not measured'
_exptl_crystal_description blocks
_exptl_crystal_F_000 1704
_exptl_crystal_size_max 0.30
_exptl_crystal_size_mid 0.25
_exptl_crystal_size_min 0.18
_refine_diff_density_max 0.675
_refine_diff_density_min -0.792
_refine_diff_density_rms 0.090
_refine_ls_extinction_method none
_refine_ls_goodness_of_fit_ref 1.245
_refine_ls_hydrogen_treatment 'riding model'
_refine_ls_matrix_type full
_refine_ls_number_parameters 451
_refine_ls_number_reflns 6487
_refine_ls_number_restraints 0
_refine_ls_restrained_S_all 1.245
_refine_ls_R_factor_all 0.0635
_refine_ls_R_factor_gt 0.0523
_refine_ls_shift/su_max 0.001
_refine_ls_shift/su_mean 0.000
_refine_ls_structure_factor_coef Fsqd
_refine_ls_weighting_details 'calc w=1/[\s^2^(Fo^2^)+(0.0000P)^2^+12.7950P] where P=(Fo^2^+2Fc^2^)/3'
_refine_ls_weighting_scheme calc
_refine_ls_wR_factor_gt 0.1194
_refine_ls_wR_factor_ref 0.1278
_reflns_number_gt 5786
_reflns_number_total 6487
_reflns_threshold_expression >2sigma(I)
_cod_data_source_file ic901569w_si_001_2.cif
_cod_data_source_block II
_cod_depositor_comments
;
The following automatic conversions were performed:

'_exptl_absorpt_correction_type' tag value 'psi-scans' was replaced
with 'psi-scan' value.

Automatic conversion script
Id: cif_fix_values 1646 2011-03-28 12:23:43Z adriana 
;
_cod_original_sg_symbol_H-M 'P 21/n'
_cod_database_code 4315356

loop_
_symmetry_equiv_pos_as_xyz
'x, y, z'
'-x+1/2, y+1/2, -z+1/2'
'-x, -y, -z'
'x-1/2, -y-1/2, z-1/2'

loop_
_atom_site_label
_atom_site_type_symbol
_atom_site_fract_x
_atom_site_fract_y
_atom_site_fract_z
_atom_site_U_iso_or_equiv
_atom_site_adp_type
_atom_site_occupancy
_atom_site_symmetry_multiplicity
_atom_site_calc_flag
_atom_site_refinement_flags
_atom_site_disorder_assembly
_atom_site_disorder_group
Pd Pd 0.45623(3) 0.188807(18) 0.92939(2) 0.03415(12) Uani 1 1 d . . .
P1 P 0.26784(10) 0.17227(6) 0.91684(8) 0.0346(3) Uani 1 1 d . . .
P2 P 0.47360(10) 0.20024(6) 0.78627(8) 0.0338(3) Uani 1 1 d . . .
N1 N 0.5036(4) 0.1383(2) 1.1038(3) 0.0506(11) Uani 1 1 d . . .
O1 O 0.4468(3) 0.18591(17) 1.0634(2) 0.0417(8) Uani 1 1 d . . .
O2 O 0.5401(3) 0.0927(2) 1.0609(3) 0.0612(10) Uani 1 1 d . . .
O3 O 0.5188(5) 0.1430(2) 1.1827(3) 0.0811(15) Uani 1 1 d . . .
N2 N 0.6563(4) 0.2661(3) 0.9601(3) 0.0635(15) Uani 1 1 d . . .
O4 O 0.6301(3) 0.2034(2) 0.9582(2) 0.0552(10) Uani 1 1 d . . .
O5 O 0.5805(4) 0.3076(2) 0.9486(3) 0.0751(13) Uani 1 1 d . . .
O6 O 0.7558(4) 0.2805(3) 0.9738(3) 0.0957(18) Uani 1 1 d . . .
C1 C 0.1913(4) 0.1520(2) 0.8137(3) 0.0381(10) Uani 1 1 d . . .
C2 C 0.1613(4) 0.2020(3) 0.7526(3) 0.0422(11) Uani 1 1 d . . .
H2 H 0.1786 0.2461 0.7657 0.051 Uiso 1 1 calc R . .
C3 C 0.1059(4) 0.1860(3) 0.6728(4) 0.0510(13) Uani 1 1 d . . .
H3 H 0.0864 0.2193 0.6326 0.061 Uiso 1 1 calc R . .
C4 C 0.0799(5) 0.1212(3) 0.6532(4) 0.0618(16) Uani 1 1 d . . .
H4 H 0.0432 0.1107 0.5995 0.074 Uiso 1 1 calc R . .
C5 C 0.1075(6) 0.0715(3) 0.7121(4) 0.0664(17) Uani 1 1 d . . .
H5 H 0.0890 0.0277 0.6983 0.080 Uiso 1 1 calc R . .
C6 C 0.1630(5) 0.0866(3) 0.7925(4) 0.0515(13) Uani 1 1 d . . .
H6 H 0.1813 0.0528 0.8323 0.062 Uiso 1 1 calc R . .
C7 C 0.1991(4) 0.2467(2) 0.9539(3) 0.0412(11) Uani 1 1 d . . .
C8 C 0.2606(5) 0.2924(3) 1.0054(4) 0.0508(13) Uani 1 1 d . . .
H8 H 0.3363 0.2850 1.0210 0.061 Uiso 1 1 calc R . .
C9 C 0.2098(6) 0.3487(3) 1.0336(4) 0.0646(16) Uani 1 1 d . . .
H9 H 0.2512 0.3791 1.0685 0.078 Uiso 1 1 calc R . .
C10 C 0.0982(6) 0.3602(3) 1.0105(5) 0.0687(18) Uani 1 1 d . . .
H10 H 0.0647 0.3988 1.0288 0.082 Uiso 1 1 calc R . .
C11 C 0.0360(5) 0.3152(3) 0.9610(5) 0.0648(17) Uani 1 1 d . . .
H11 H -0.0399 0.3229 0.9464 0.078 Uiso 1 1 calc R . .
C12 C 0.0858(4) 0.2582(3) 0.9324(4) 0.0533(14) Uani 1 1 d . . .
H12 H 0.0433 0.2275 0.8988 0.064 Uiso 1 1 calc R . .
C13 C 0.2341(4) 0.1038(3) 0.9882(3) 0.0423(11) Uani 1 1 d . . .
C14 C 0.2973(5) 0.0462(3) 0.9906(3) 0.0478(12) Uani 1 1 d . . .
H14 H 0.3605 0.0438 0.9599 0.057 Uiso 1 1 calc R . .
C15 C 0.2672(6) -0.0080(3) 1.0385(4) 0.0625(16) Uani 1 1 d . . .
H15 H 0.3093 -0.0469 1.0394 0.075 Uiso 1 1 calc R . .
C16 C 0.1749(7) -0.0040(4) 1.0844(5) 0.085(2) Uani 1 1 d . . .
H16 H 0.1544 -0.0404 1.1165 0.102 Uiso 1 1 calc R . .
C17 C 0.1117(7) 0.0535(4) 1.0837(6) 0.095(3) Uani 1 1 d . . .
H17 H 0.0491 0.0558 1.1151 0.114 Uiso 1 1 calc R . .
C18 C 0.1422(5) 0.1079(3) 1.0358(4) 0.0681(18) Uani 1 1 d . . .
H18 H 0.1007 0.1470 1.0357 0.082 Uiso 1 1 calc R . .
C19 C 0.4302(4) 0.1247(2) 0.7283(3) 0.0408(11) Uani 1 1 d . . .
C20 C 0.4589(5) 0.0654(3) 0.7715(4) 0.0604(15) Uani 1 1 d . . .
H20 H 0.4935 0.0664 0.8278 0.072 Uiso 1 1 calc R . .
C21 C 0.4356(7) 0.0044(3) 0.7301(6) 0.084(2) Uani 1 1 d . . .
H21 H 0.4553 -0.0351 0.7586 0.100 Uiso 1 1 calc R . .
C22 C 0.3841(7) 0.0032(4) 0.6481(6) 0.091(3) Uani 1 1 d . . .
H22 H 0.3706 -0.0373 0.6201 0.109 Uiso 1 1 calc R . .
C23 C 0.3525(6) 0.0606(4) 0.6068(5) 0.080(2) Uani 1 1 d . . .
H23 H 0.3156 0.0591 0.5514 0.096 Uiso 1 1 calc R . .
C24 C 0.3748(5) 0.1214(3) 0.6466(4) 0.0529(13) Uani 1 1 d . . .
H24 H 0.3521 0.1603 0.6179 0.064 Uiso 1 1 calc R . .
C25 C 0.6203(4) 0.2125(3) 0.7655(3) 0.0379(10) Uani 1 1 d . . .
C26 C 0.6956(5) 0.1601(3) 0.7723(4) 0.0637(16) Uani 1 1 d . . .
H26 H 0.6716 0.1177 0.7855 0.076 Uiso 1 1 calc R . .
C27 C 0.8068(5) 0.1714(4) 0.7594(5) 0.076(2) Uani 1 1 d . . .
H27 H 0.8573 0.1362 0.7637 0.091 Uiso 1 1 calc R . .
C28 C 0.8436(5) 0.2335(4) 0.7405(4) 0.0708(19) Uani 1 1 d . . .
H28 H 0.9188 0.2405 0.7328 0.085 Uiso 1 1 calc R . .
C29 C 0.7697(5) 0.2851(4) 0.7328(5) 0.0680(17) Uani 1 1 d . . .
H29 H 0.7943 0.3272 0.7189 0.082 Uiso 1 1 calc R . .
C30 C 0.6588(4) 0.2747(3) 0.7457(4) 0.0537(14) Uani 1 1 d . . .
H30 H 0.6091 0.3103 0.7411 0.064 Uiso 1 1 calc R . .
C31 C 0.4053(4) 0.2739(2) 0.7388(3) 0.0386(11) Uani 1 1 d . . .
C32 C 0.3685(4) 0.3212(3) 0.7948(4) 0.0505(13) Uani 1 1 d . . .
H32 H 0.3791 0.3147 0.8544 0.061 Uiso 1 1 calc R . .
C33 C 0.3158(5) 0.3785(3) 0.7616(5) 0.0707(19) Uani 1 1 d . . .
H33 H 0.2914 0.4104 0.7991 0.085 Uiso 1 1 calc R . .
C34 C 0.2996(6) 0.3880(3) 0.6732(6) 0.079(2) Uani 1 1 d . . .
H34 H 0.2612 0.4253 0.6511 0.095 Uiso 1 1 calc R . .
C35 C 0.3401(6) 0.3426(3) 0.6178(5) 0.076(2) Uani 1 1 d . . .
H35 H 0.3311 0.3499 0.5583 0.092 Uiso 1 1 calc R . .
C36 C 0.3941(5) 0.2860(3) 0.6502(4) 0.0556(14) Uani 1 1 d . . .
H36 H 0.4231 0.2559 0.6124 0.067 Uiso 1 1 calc R . .
C37 C 0.1796(11) 0.0610(6) 0.3608(8) 0.153(5) Uani 1 1 d . . .
H37A H 0.1337 0.0634 0.3060 0.183 Uiso 1 1 calc R . .
H37B H 0.1904 0.1059 0.3827 0.183 Uiso 1 1 calc R . .
Cl1 Cl 0.1096(3) 0.01464(16) 0.4342(3) 0.1504(12) Uani 1 1 d . . .
Cl2 Cl 0.3069(4) 0.0276(2) 0.3436(3) 0.1948(19) Uani 1 1 d . . .

loop_
_atom_site_aniso_label
_atom_site_aniso_U_11
_atom_site_aniso_U_22
_atom_site_aniso_U_33
_atom_site_aniso_U_23
_atom_site_aniso_U_13
_atom_site_aniso_U_12
Pd 0.02913(19) 0.0392(2) 0.0336(2) 0.00029(15) -0.00012(13) 0.00132(14)
P1 0.0307(6) 0.0355(6) 0.0374(6) -0.0016(5) 0.0018(5) 0.0019(5)
P2 0.0299(6) 0.0362(6) 0.0352(6) 0.0004(5) 0.0020(5) 0.0028(5)
N1 0.052(3) 0.057(3) 0.042(3) 0.006(2) 0.003(2) 0.004(2)
O1 0.0430(19) 0.048(2) 0.0336(17) 0.0028(15) -0.0011(14) 0.0084(15)
O2 0.064(3) 0.056(2) 0.063(3) -0.008(2) 0.002(2) 0.016(2)
O3 0.113(4) 0.087(3) 0.041(2) 0.008(2) -0.004(2) 0.033(3)
N2 0.053(3) 0.099(4) 0.037(2) 0.002(3) -0.002(2) -0.031(3)
O4 0.0319(18) 0.079(3) 0.053(2) 0.009(2) -0.0050(16) -0.0058(18)
O5 0.074(3) 0.066(3) 0.084(3) -0.007(2) -0.001(3) -0.018(3)
O6 0.059(3) 0.149(5) 0.076(3) 0.011(3) -0.012(2) -0.054(3)
C1 0.027(2) 0.043(3) 0.043(3) 0.001(2) 0.0001(19) -0.002(2)
C2 0.033(2) 0.045(3) 0.049(3) -0.002(2) 0.005(2) 0.000(2)
C3 0.042(3) 0.064(4) 0.046(3) 0.007(3) 0.000(2) 0.007(3)
C4 0.057(4) 0.076(4) 0.049(3) -0.010(3) -0.010(3) -0.005(3)
C5 0.072(4) 0.056(4) 0.069(4) -0.013(3) -0.010(3) -0.011(3)
C6 0.051(3) 0.046(3) 0.057(3) 0.001(3) -0.005(3) 0.000(2)
C7 0.042(3) 0.038(3) 0.045(3) 0.002(2) 0.009(2) 0.008(2)
C8 0.052(3) 0.048(3) 0.052(3) -0.004(2) 0.005(2) 0.009(3)
C9 0.076(4) 0.050(3) 0.070(4) -0.013(3) 0.017(3) 0.005(3)
C10 0.086(5) 0.044(3) 0.082(5) -0.005(3) 0.039(4) 0.019(3)
C11 0.051(3) 0.061(4) 0.086(5) 0.015(3) 0.024(3) 0.022(3)
C12 0.037(3) 0.055(3) 0.069(4) 0.003(3) 0.011(3) 0.005(2)
C13 0.040(3) 0.044(3) 0.042(3) 0.000(2) 0.001(2) 0.000(2)
C14 0.048(3) 0.045(3) 0.051(3) 0.000(2) 0.002(2) 0.001(2)
C15 0.074(4) 0.047(3) 0.065(4) 0.010(3) 0.003(3) 0.006(3)
C16 0.090(5) 0.075(5) 0.094(6) 0.033(4) 0.024(4) 0.003(4)
C17 0.083(5) 0.099(6) 0.110(6) 0.039(5) 0.052(5) 0.013(5)
C18 0.064(4) 0.061(4) 0.082(5) 0.021(3) 0.025(3) 0.009(3)
C19 0.039(3) 0.037(3) 0.047(3) -0.003(2) 0.008(2) -0.002(2)
C20 0.075(4) 0.041(3) 0.068(4) 0.005(3) 0.017(3) 0.006(3)
C21 0.093(6) 0.037(3) 0.124(7) -0.006(4) 0.030(5) 0.001(3)
C22 0.107(6) 0.055(4) 0.116(7) -0.042(5) 0.046(5) -0.031(4)
C23 0.089(5) 0.081(5) 0.072(4) -0.033(4) 0.019(4) -0.037(4)
C24 0.054(3) 0.059(3) 0.047(3) -0.009(3) 0.008(2) -0.010(3)
C25 0.033(2) 0.049(3) 0.032(2) 0.003(2) 0.0037(19) 0.003(2)
C26 0.047(3) 0.073(4) 0.073(4) 0.022(3) 0.015(3) 0.012(3)
C27 0.044(3) 0.094(5) 0.092(5) 0.027(4) 0.018(3) 0.029(3)
C28 0.032(3) 0.112(6) 0.069(4) 0.010(4) 0.011(3) 0.002(3)
C29 0.047(3) 0.077(4) 0.082(5) 0.005(4) 0.016(3) -0.011(3)
C30 0.040(3) 0.053(3) 0.070(4) 0.002(3) 0.010(3) -0.001(2)
C31 0.030(2) 0.037(3) 0.048(3) 0.006(2) -0.001(2) -0.0012(19)
C32 0.047(3) 0.042(3) 0.064(3) 0.004(3) 0.008(3) -0.001(2)
C33 0.060(4) 0.039(3) 0.113(6) -0.002(3) 0.011(4) 0.005(3)
C34 0.065(4) 0.045(4) 0.122(7) 0.018(4) -0.020(4) 0.006(3)
C35 0.091(5) 0.057(4) 0.075(4) 0.021(3) -0.031(4) -0.013(4)
C36 0.068(4) 0.045(3) 0.051(3) 0.008(3) -0.008(3) -0.005(3)
C37 0.208(13) 0.103(8) 0.155(11) 0.041(7) 0.059(10) 0.063(8)
Cl1 0.129(2) 0.125(2) 0.193(3) -0.035(2) -0.004(2) -0.0354(19)
Cl2 0.237(5) 0.146(3) 0.217(4) 0.011(3) 0.109(4) 0.056(3)

loop_
_atom_type_symbol
_atom_type_description
_atom_type_scat_dispersion_real
_atom_type_scat_dispersion_imag
_atom_type_scat_source
C C 0.0033 0.0016 'International Tables Vol C Tables 4.2.6.8 and 6.1.1.4'
H H 0.0000 0.0000 'International Tables Vol C Tables 4.2.6.8 and 6.1.1.4'
N N 0.0061 0.0033 'International Tables Vol C Tables 4.2.6.8 and 6.1.1.4'
O O 0.0106 0.0060 'International Tables Vol C Tables 4.2.6.8 and 6.1.1.4'
P P 0.1023 0.0942 'International Tables Vol C Tables 4.2.6.8 and 6.1.1.4'
Pd Pd -0.9988 1.0072 'International Tables Vol C Tables 4.2.6.8 and 6.1.1.4'
Cl Cl 0.1484 0.1585 'International Tables Vol C Tables 4.2.6.8 and 6.1.1.4'

loop_
_geom_angle_atom_site_label_1
_geom_angle_atom_site_label_2
_geom_angle_atom_site_label_3
_geom_angle
_geom_angle_site_symmetry_1
_geom_angle_site_symmetry_3
_geom_angle_publ_flag
O1 Pd O4 86.16(14) . . ?
O1 Pd P2 175.21(10) . . ?
O4 Pd P2 91.05(11) . . ?
O1 Pd P1 86.60(10) . . ?
O4 Pd P1 172.75(11) . . ?
P2 Pd P1 96.19(5) . . ?
C1 P1 C7 104.7(2) . . ?
C1 P1 C13 103.9(2) . . ?
C7 P1 C13 107.3(2) . . ?
C1 P1 Pd 121.90(16) . . ?
C7 P1 Pd 108.96(17) . . ?
C13 P1 Pd 109.19(16) . . ?
C31 P2 C19 112.6(2) . . ?
C31 P2 C25 102.9(2) . . ?
C19 P2 C25 105.2(2) . . ?
C31 P2 Pd 113.78(17) . . ?
C19 P2 Pd 110.64(17) . . ?
C25 P2 Pd 111.09(15) . . ?
O3 N1 O2 124.6(5) . . ?
O3 N1 O1 116.6(5) . . ?
O2 N1 O1 118.8(4) . . ?
N1 O1 Pd 115.2(3) . . ?
O6 N2 O5 123.8(6) . . ?
O6 N2 O4 117.5(6) . . ?
O5 N2 O4 118.7(5) . . ?
N2 O4 Pd 111.8(3) . . ?
C6 C1 C2 118.5(5) . . ?
C6 C1 P1 120.9(4) . . ?
C2 C1 P1 120.6(4) . . ?
C3 C2 C1 120.4(5) . . ?
C4 C3 C2 120.0(5) . . ?
C3 C4 C5 120.7(5) . . ?
C4 C5 C6 120.2(6) . . ?
C1 C6 C5 120.3(5) . . ?
C12 C7 C8 119.0(5) . . ?
C12 C7 P1 121.4(4) . . ?
C8 C7 P1 119.6(4) . . ?
C9 C8 C7 120.1(6) . . ?
C10 C9 C8 120.3(6) . . ?
C11 C10 C9 120.4(5) . . ?
C10 C11 C12 120.0(6) . . ?
C11 C12 C7 120.1(6) . . ?
C18 C13 C14 119.7(5) . . ?
C18 C13 P1 120.4(4) . . ?
C14 C13 P1 119.8(4) . . ?
C15 C14 C13 120.5(5) . . ?
C16 C15 C14 119.5(6) . . ?
C15 C16 C17 120.8(7) . . ?
C16 C17 C18 119.7(7) . . ?
C13 C18 C17 119.9(6) . . ?
C24 C19 C20 118.5(5) . . ?
C24 C19 P2 126.0(4) . . ?
C20 C19 P2 115.5(4) . . ?
C19 C20 C21 119.9(7) . . ?
C22 C21 C20 119.9(7) . . ?
C23 C22 C21 120.5(6) . . ?
C22 C23 C24 120.5(7) . . ?
C19 C24 C23 120.7(6) . . ?
C30 C25 C26 118.7(5) . . ?
C30 C25 P2 120.4(4) . . ?
C26 C25 P2 120.8(4) . . ?
C27 C26 C25 119.5(6) . . ?
C28 C27 C26 121.0(6) . . ?
C29 C28 C27 119.8(6) . . ?
C28 C29 C30 120.0(6) . . ?
C29 C30 C25 121.0(6) . . ?
C32 C31 C36 119.3(5) . . ?
C32 C31 P2 117.7(4) . . ?
C36 C31 P2 122.9(4) . . ?
C31 C32 C33 119.9(6) . . ?
C34 C33 C32 120.1(6) . . ?
C35 C34 C33 120.1(6) . . ?
C34 C35 C36 120.2(7) . . ?
C35 C36 C31 120.3(6) . . ?
Cl2 C37 Cl1 112.2(6) . . ?

loop_
_geom_bond_atom_site_label_1
_geom_bond_atom_site_label_2
_geom_bond_distance
_geom_bond_site_symmetry_2
_geom_bond_publ_flag
Pd O1 2.088(3) . ?
Pd O4 2.111(4) . ?
Pd P2 2.2551(13) . ?
Pd P1 2.2717(13) . ?
P1 C1 1.817(5) . ?
P1 C7 1.826(5) . ?
P1 C13 1.833(5) . ?
P2 C31 1.817(5) . ?
P2 C19 1.818(5) . ?
P2 C25 1.831(5) . ?
N1 O3 1.222(6) . ?
N1 O2 1.235(6) . ?
N1 O1 1.303(5) . ?
N2 O6 1.226(6) . ?
N2 O5 1.235(7) . ?
N2 O4 1.301(7) . ?
C1 C6 1.390(7) . ?
C1 C2 1.406(7) . ?
C2 C3 1.388(7) . ?
C3 C4 1.367(8) . ?
C4 C5 1.375(9) . ?
C5 C6 1.392(8) . ?
C7 C12 1.386(7) . ?
C7 C8 1.387(7) . ?
C8 C9 1.374(8) . ?
C9 C10 1.372(9) . ?
C10 C11 1.363(10) . ?
C11 C12 1.384(8) . ?
C13 C18 1.379(8) . ?
C13 C14 1.385(7) . ?
C14 C15 1.384(8) . ?
C15 C16 1.369(9) . ?
C16 C17 1.382(10) . ?
C17 C18 1.389(9) . ?
C19 C24 1.377(7) . ?
C19 C20 1.396(7) . ?
C20 C21 1.401(9) . ?
C21 C22 1.362(12) . ?
C22 C23 1.358(12) . ?
C23 C24 1.385(8) . ?
C25 C30 1.379(7) . ?
C25 C26 1.385(8) . ?
C26 C27 1.382(8) . ?
C27 C28 1.365(10) . ?
C28 C29 1.362(9) . ?
C29 C30 1.377(8) . ?
C31 C32 1.386(7) . ?
C31 C36 1.388(7) . ?
C32 C33 1.390(8) . ?
C33 C34 1.379(10) . ?
C34 C35 1.371(11) . ?
C35 C36 1.382(9) . ?
C37 Cl2 1.707(11) . ?
C37 Cl1 1.742(11) . ?
